data_7716081
loop_
_publ_author_name
'Depenbrock, Felix'
'Limpke, Thomas'
'Stammler, Anja'
'Oldengott, Jan'
'B&#xf6;gge, Hartmut'
'Glaser, Thorsten'

_publ_section_title
;
 Increasing the electron donation in a dinucleating ligand family:
 molecular and electronic structures in a series of
 Co<sup>II</sup>Co<sup>II</sup> complexes.
;
_journal_issue 22
_journal_name_full 'Dalton transactions (Cambridge, England : 2003)'
_journal_page_first 9554
_journal_page_last 9567
_journal_paper_doi 10.1039/d4dt00877d
_journal_volume 53
_journal_year 2024
_chemical_formula_moiety 'C44 H62 Co2 N12, 4(Cl O4)'
_chemical_formula_sum 'C44 H62 Cl4 Co2 N12 O16'
_chemical_formula_weight 1274.71
_space_group_crystal_system triclinic
_space_group_IT_number 2
_space_group_name_Hall '-P 1'
_space_group_name_H-M_alt 'P -1'
_atom_sites_solution_hydrogens geom
_atom_sites_solution_primary dual
_audit_creation_date 2019-06-14
_audit_creation_method
;
Olex2 1.2-alpha
(compiled 2018.07.26 svn.r3523 for OlexSys, GUI svn.r5532)
;
_audit_update_record
;
2024-03-18 deposited with the CCDC.	2024-05-16 downloaded from the CCDC.
;
_cell_angle_alpha 70.583(2)
_cell_angle_beta 64.862(2)
_cell_angle_gamma 67.714(2)
_cell_formula_units_Z 1
_cell_length_a 11.4940(6)
_cell_length_b 11.7996(7)
_cell_length_c 12.1256(7)
_cell_measurement_reflns_used 9975
_cell_measurement_temperature 100(2)
_cell_measurement_theta_max 68.36
_cell_measurement_theta_min 4.11
_cell_volume 1348.44(13)
_computing_cell_refinement 'SAINT V8.38A (Bruker, 2016)'
_computing_data_collection 'APEX3 v2016.5-0 (Bruker, 2016)'
_computing_data_reduction 'SAINT V8.38A (Bruker, 2016)'
_computing_molecular_graphics 'Olex2 (Dolomanov et al., 2009)'
_computing_publication_material 'Olex2 (Dolomanov et al., 2009)'
_computing_structure_refinement 'ShelXL (Sheldrick, 2015)'
_computing_structure_solution 'SHELXT (Sheldrick, 2015)'
_diffrn_ambient_temperature 100(2)
_diffrn_detector 'CCD area detector'
_diffrn_detector_area_resol_mean 7.9
_diffrn_detector_type 'Bruker APEX II area detector'
_diffrn_measured_fraction_theta_full 0.999
_diffrn_measured_fraction_theta_max 0.994
_diffrn_measurement_device '\k-geometry diffractometer'
_diffrn_measurement_device_type 'Bruker KAPPA APEX Duo'
_diffrn_measurement_method '\w and \f scans'
_diffrn_radiation_monochromator 'QuazarTM Montel Multilayer optics '
_diffrn_radiation_probe x-ray
_diffrn_radiation_type CuK\a
_diffrn_radiation_wavelength 1.54178
_diffrn_reflns_av_R_equivalents 0.0307
_diffrn_reflns_av_unetI/netI 0.0169
_diffrn_reflns_Laue_measured_fraction_full 0.999
_diffrn_reflns_Laue_measured_fraction_max 0.994
_diffrn_reflns_limit_h_max 12
_diffrn_reflns_limit_h_min -13
_diffrn_reflns_limit_k_max 14
_diffrn_reflns_limit_k_min -14
_diffrn_reflns_limit_l_max 14
_diffrn_reflns_limit_l_min -14
_diffrn_reflns_number 36906
_diffrn_reflns_point_group_measured_fraction_full 0.999
_diffrn_reflns_point_group_measured_fraction_max 0.994
_diffrn_reflns_theta_full 67.679
_diffrn_reflns_theta_max 68.353
_diffrn_reflns_theta_min 4.114
_diffrn_source 'I\mS Incoatec Microfocus Source'
_diffrn_source_type 'Bruker KAPPA APEX Duo'
_diffrn_standards_decay_% 0
_diffrn_standards_interval_count 0
_diffrn_standards_interval_time 0
_diffrn_standards_number 0
_exptl_absorpt_coefficient_mu 7.319
_exptl_absorpt_correction_T_max 0.7531
_exptl_absorpt_correction_T_min 0.5792
_exptl_absorpt_correction_type multi-scan
_exptl_absorpt_process_details
;   
SADABS-2016/2 (Bruker,2016/2) was used for absorption correction. 
wR2(int) was 0.0636 before and 0.0359 after correction. The Ratio 
of minimum to maximum transmission is 0.7691. The \l/2 correction 
factor is Not present.
;
_exptl_crystal_colour pink
_exptl_crystal_colour_primary pink
_exptl_crystal_density_diffrn 1.570
_exptl_crystal_description plate
_exptl_crystal_F_000 660
_exptl_crystal_size_max 0.17
_exptl_crystal_size_mid 0.13
_exptl_crystal_size_min 0.07
_refine_diff_density_max 0.741
_refine_diff_density_min -0.380
_refine_diff_density_rms 0.053
_refine_ls_extinction_method none
_refine_ls_goodness_of_fit_ref 1.047
_refine_ls_hydrogen_treatment constr
_refine_ls_matrix_type full
_refine_ls_number_parameters 357
_refine_ls_number_reflns 4933
_refine_ls_number_restraints 0
_refine_ls_restrained_S_all 1.047
_refine_ls_R_factor_all 0.0282
_refine_ls_R_factor_gt 0.0278
_refine_ls_shift/su_max 0.001
_refine_ls_shift/su_mean 0.000
_refine_ls_structure_factor_coef Fsqd
_refine_ls_weighting_details 'w=1/[\s^2^(Fo^2^)+(0.0362P)^2^+1.1310P] where P=(Fo^2^+2Fc^2^)/3'
_refine_ls_weighting_scheme calc
_refine_ls_wR_factor_gt 0.0723
_refine_ls_wR_factor_ref 0.0725
_reflns_Friedel_coverage 0.000
_reflns_number_gt 4854
_reflns_number_total 4933
_reflns_threshold_expression 'I > 2\s(I)'
_cod_data_source_file d4dt00877d2.cif
_cod_data_source_block g2646
_cod_depositor_comments
;
The following automatic conversions were performed:

data item '_diffrn_radiation_probe' value 'X-ray' was changed to
'x-ray' in accordance with the
/home/data/users/saulius/crontab/automatic-downloads/rss-feeds/RSC/lib/dictionaries/cif_core.dic
dictionary named 'cif_core.dic' version 2.4.2 last updated on
2011-04-26.

Automatic conversion script
Id: cif_fix_values 8170 2020-07-09 18:12:32Z antanas 

 Adding full bibliography for 7716081--7716089.cif.
;
_cod_original_cell_volume 1348.44(14)
_cod_database_code 7716081
_shelx_shelxl_version_number 2018/1
_shelx_space_group_comment
;
The symmetry employed for this shelxl refinement is uniquely defined
by the following loop, which should always be used as a source of
symmetry information in preference to the above space-group names.
They are only intended as comments.
;
_shelx_estimated_absorpt_t_max 0.628
_shelx_estimated_absorpt_t_min 0.369
_olex2_refinement_description
;
1. Fixed Uiso
 At 1.2 times of:
  All C(H) groups, All C(H,H) groups
 At 1.5 times of:
  All C(H,H,H) groups
2.a Secondary CH2 refined with riding coordinates:
 C1(H1A,H1B), C2(H2A,H2B), C3(H3A,H3B), C5(H5A,H5B), C25(H25A,H25B)
2.b Aromatic/amide H refined with riding coordinates:
 C7(H7), C8(H8), C9(H9), C27(H27), C28(H28), C29(H29)
2.c Idealised Me refined as rotating group:
 C4(H4A,H4B,H4C), C16(H16A,H16B,H16C), C36(H36A,H36B,H36C), C52(H52A,H52B,
 H52C), C62(H62A,H62B,H62C)
;
_olex2_submission_special_instructions 'No special instructions were received'

loop_
_space_group_symop_operation_xyz
'x, y, z'
'-x, -y, -z'

loop_
_atom_site_label
_atom_site_type_symbol
_atom_site_fract_x
_atom_site_fract_y
_atom_site_fract_z
_atom_site_U_iso_or_equiv
_atom_site_adp_type
_atom_site_occupancy
_atom_site_site_symmetry_order
_atom_site_calc_flag
_atom_site_refinement_flags_posn
_atom_site_refinement_flags_adp
_atom_site_refinement_flags_occupancy
_atom_site_disorder_assembly
_atom_site_disorder_group
Co1 Co 0.22689(3) 0.27730(2) 0.76197(2) 0.01102(8) Uani 1 1 d . . . . .
N1 N 0.09333(14) 0.33930(13) 0.94994(13) 0.0121(3) Uani 1 1 d . . . . .
N2 N 0.07140(14) 0.19914(13) 0.80758(13) 0.0132(3) Uani 1 1 d . . . . .
N3 N 0.30418(14) 0.17807(13) 0.60984(13) 0.0125(3) Uani 1 1 d . . . . .
N4 N 0.09912(14) 0.44157(13) 0.67577(13) 0.0120(3) Uani 1 1 d . . . . .
N5 N 0.33901(15) 0.09917(14) 0.84966(14) 0.0160(3) Uani 1 1 d . . . . .
N6 N 0.37740(15) 0.34180(14) 0.74936(14) 0.0160(3) Uani 1 1 d . . . . .
C1 C 0.05129(17) 0.47745(16) 0.93964(15) 0.0137(3) Uani 1 1 d . . . . .
H1A H 0.012110 0.518459 0.872696 0.016 Uiso 1 1 calc R . . . .
H1B H 0.131800 0.505167 0.914569 0.016 Uiso 1 1 calc R . . . .
C2 C -0.02635(18) 0.29435(17) 0.99072(17) 0.0160(4) Uani 1 1 d . . . . .
H2A H -0.094800 0.360501 0.957923 0.019 Uiso 1 1 calc R . . . .
H2B H -0.065124 0.277547 1.082728 0.019 Uiso 1 1 calc R . . . .
C3 C 0.00911(18) 0.17611(16) 0.94537(16) 0.0163(4) Uani 1 1 d . . . . .
H3A H 0.072179 0.107664 0.983174 0.020 Uiso 1 1 calc R . . . .
H3B H -0.072711 0.150259 0.971017 0.020 Uiso 1 1 calc R . . . .
C4 C 0.16575(19) 0.27516(17) 1.04002(17) 0.0191(4) Uani 1 1 d . . . . .
H4A H 0.243581 0.306087 1.013118 0.029 Uiso 1 1 calc GR . . . .
H4B H 0.195635 0.184775 1.043814 0.029 Uiso 1 1 calc GR . . . .
H4C H 0.105856 0.292261 1.122582 0.029 Uiso 1 1 calc GR . . . .
C5 C 0.13132(18) 0.08034(16) 0.76250(17) 0.0152(4) Uani 1 1 d . . . . .
H5A H 0.060392 0.052838 0.761647 0.018 Uiso 1 1 calc R . . . .
H5B H 0.176102 0.014388 0.818927 0.018 Uiso 1 1 calc R . . . .
C6 C 0.23172(17) 0.10018(16) 0.63288(17) 0.0148(3) Uani 1 1 d . . . . .
C7 C 0.25116(18) 0.03702(17) 0.54574(18) 0.0184(4) Uani 1 1 d . . . . .
H7 H 0.196231 -0.014537 0.563704 0.022 Uiso 1 1 calc R . . . .
C8 C 0.35269(19) 0.05077(17) 0.43158(17) 0.0193(4) Uani 1 1 d . . . . .
H8 H 0.368356 0.008779 0.369855 0.023 Uiso 1 1 calc R . . . .
C9 C 0.43040(19) 0.12610(17) 0.40903(17) 0.0180(4) Uani 1 1 d . . . . .
H9 H 0.501822 0.134686 0.332208 0.022 Uiso 1 1 calc R . . . .
C10 C 0.40406(18) 0.18964(16) 0.49907(17) 0.0157(4) Uani 1 1 d . . . . .
C16 C 0.48843(19) 0.27041(19) 0.47737(18) 0.0219(4) Uani 1 1 d . . . . .
H16A H 0.528698 0.239958 0.542388 0.033 Uiso 1 1 calc GR . . . .
H16B H 0.432579 0.356847 0.479716 0.033 Uiso 1 1 calc GR . . . .
H16C H 0.559314 0.267355 0.395786 0.033 Uiso 1 1 calc GR . . . .
C25 C -0.02559(17) 0.28691(16) 0.74537(17) 0.0156(4) Uani 1 1 d . . . . .
H25A H -0.117149 0.284695 0.802951 0.019 Uiso 1 1 calc R . . . .
H25B H -0.009055 0.257365 0.671165 0.019 Uiso 1 1 calc R . . . .
C26 C -0.01919(18) 0.42044(17) 0.70542(17) 0.0163(4) Uani 1 1 d . . . . .
C27 C -0.1329(2) 0.51628(19) 0.6954(2) 0.0266(4) Uani 1 1 d . . . . .
H27 H -0.215718 0.498645 0.720721 0.032 Uiso 1 1 calc R . . . .
C28 C -0.1240(2) 0.63794(19) 0.6481(2) 0.0301(5) Uani 1 1 d . . . . .
H28 H -0.200565 0.705026 0.640310 0.036 Uiso 1 1 calc R . . . .
C29 C -0.0029(2) 0.66039(18) 0.61258(18) 0.0218(4) Uani 1 1 d . . . . .
H29 H 0.005768 0.742957 0.577070 0.026 Uiso 1 1 calc R . . . .
C30 C 0.10733(19) 0.56138(17) 0.62890(16) 0.0154(4) Uani 1 1 d . . . . .
C36 C 0.23555(19) 0.58846(17) 0.59932(18) 0.0202(4) Uani 1 1 d . . . . .
H36A H 0.310896 0.524683 0.557440 0.030 Uiso 1 1 calc GR . . . .
H36B H 0.244488 0.587356 0.676556 0.030 Uiso 1 1 calc GR . . . .
H36C H 0.235312 0.671087 0.544587 0.030 Uiso 1 1 calc GR . . . .
C51 C 0.40694(18) 0.00719(17) 0.88489(16) 0.0159(4) Uani 1 1 d . . . . .
C52 C 0.4944(2) -0.10865(17) 0.93095(19) 0.0213(4) Uani 1 1 d . . . . .
H52A H 0.456649 -0.130257 1.021922 0.032 Uiso 1 1 calc GR . . . .
H52B H 0.583098 -0.097682 0.906228 0.032 Uiso 1 1 calc GR . . . .
H52C H 0.502386 -0.176030 0.895705 0.032 Uiso 1 1 calc GR . . . .
C61 C 0.46720(18) 0.35925(17) 0.75137(17) 0.0170(4) Uani 1 1 d . . . . .
C62 C 0.58267(19) 0.38289(18) 0.7511(2) 0.0220(4) Uani 1 1 d . . . . .
H62A H 0.583291 0.360096 0.836328 0.033 Uiso 1 1 calc GR . . . .
H62B H 0.577713 0.471849 0.717863 0.033 Uiso 1 1 calc GR . . . .
H62C H 0.664808 0.332649 0.698923 0.033 Uiso 1 1 calc GR . . . .
Cl1 Cl 0.37130(4) 0.66653(4) 0.88676(4) 0.01797(10) Uani 1 1 d . . . . .
O11 O 0.33420(14) 0.58260(16) 0.85342(16) 0.0349(4) Uani 1 1 d . . . . .
O12 O 0.51489(13) 0.64400(13) 0.83414(14) 0.0248(3) Uani 1 1 d . . . . .
O13 O 0.30851(15) 0.79353(14) 0.83683(15) 0.0337(4) Uani 1 1 d . . . . .
O14 O 0.32792(16) 0.64855(17) 1.01878(14) 0.0356(4) Uani 1 1 d . . . . .
Cl2 Cl 0.80203(4) 0.05593(4) 0.73188(4) 0.01861(10) Uani 1 1 d . . . . .
O21 O 0.65964(15) 0.09753(15) 0.75286(16) 0.0331(4) Uani 1 1 d . . . . .
O22 O 0.85725(17) -0.06459(14) 0.70049(15) 0.0368(4) Uani 1 1 d . . . . .
O23 O 0.86363(16) 0.14516(15) 0.63291(14) 0.0324(3) Uani 1 1 d . . . . .
O24 O 0.81957(15) 0.05073(15) 0.84441(13) 0.0296(3) Uani 1 1 d . . . . .

loop_
_atom_site_aniso_label
_atom_site_aniso_U_11
_atom_site_aniso_U_22
_atom_site_aniso_U_33
_atom_site_aniso_U_23
_atom_site_aniso_U_13
_atom_site_aniso_U_12
Co1 0.01116(14) 0.01021(14) 0.01228(14) -0.00248(10) -0.00428(11) -0.00313(11)
N1 0.0126(7) 0.0108(7) 0.0131(7) -0.0030(5) -0.0047(6) -0.0026(6)
N2 0.0134(7) 0.0101(7) 0.0158(7) -0.0024(6) -0.0053(6) -0.0029(6)
N3 0.0120(7) 0.0117(7) 0.0146(7) -0.0033(6) -0.0055(6) -0.0026(5)
N4 0.0143(7) 0.0116(7) 0.0112(7) -0.0021(5) -0.0053(6) -0.0038(6)
N5 0.0163(7) 0.0151(8) 0.0166(7) -0.0039(6) -0.0062(6) -0.0033(6)
N6 0.0159(8) 0.0151(7) 0.0187(8) -0.0041(6) -0.0065(6) -0.0046(6)
C1 0.0166(8) 0.0100(8) 0.0130(8) -0.0029(6) -0.0042(7) -0.0028(7)
C2 0.0141(8) 0.0152(9) 0.0163(8) -0.0034(7) -0.0011(7) -0.0062(7)
C3 0.0167(9) 0.0136(8) 0.0155(9) -0.0021(7) -0.0013(7) -0.0066(7)
C4 0.0222(9) 0.0166(9) 0.0171(9) -0.0045(7) -0.0097(8) 0.0005(7)
C5 0.0157(9) 0.0117(8) 0.0195(9) -0.0046(7) -0.0049(7) -0.0051(7)
C6 0.0138(8) 0.0120(8) 0.0188(9) -0.0036(7) -0.0074(7) -0.0015(7)
C7 0.0194(9) 0.0153(9) 0.0247(10) -0.0060(7) -0.0101(8) -0.0045(7)
C8 0.0221(9) 0.0184(9) 0.0192(9) -0.0074(7) -0.0099(8) -0.0012(7)
C9 0.0189(9) 0.0176(9) 0.0151(9) -0.0043(7) -0.0062(7) -0.0015(7)
C10 0.0147(8) 0.0141(8) 0.0164(9) -0.0024(7) -0.0062(7) -0.0017(7)
C16 0.0207(9) 0.0244(10) 0.0196(9) -0.0078(8) 0.0005(8) -0.0109(8)
C25 0.0126(8) 0.0141(9) 0.0218(9) -0.0035(7) -0.0075(7) -0.0039(7)
C26 0.0174(9) 0.0166(9) 0.0175(8) -0.0025(7) -0.0082(7) -0.0056(7)
C27 0.0192(10) 0.0197(10) 0.0432(12) -0.0013(9) -0.0178(9) -0.0041(8)
C28 0.0259(11) 0.0186(10) 0.0442(13) 0.0008(9) -0.0214(10) -0.0001(8)
C29 0.0275(10) 0.0142(9) 0.0224(10) 0.0013(7) -0.0115(8) -0.0054(8)
C30 0.0214(9) 0.0150(8) 0.0108(8) -0.0011(7) -0.0056(7) -0.0074(7)
C36 0.0223(10) 0.0150(9) 0.0224(9) 0.0007(7) -0.0072(8) -0.0088(7)
C51 0.0168(9) 0.0184(9) 0.0157(8) -0.0056(7) -0.0048(7) -0.0073(8)
C52 0.0249(10) 0.0151(9) 0.0254(10) -0.0032(7) -0.0141(8) -0.0016(8)
C61 0.0181(9) 0.0141(8) 0.0189(9) -0.0045(7) -0.0069(7) -0.0031(7)
C62 0.0173(9) 0.0208(9) 0.0343(11) -0.0083(8) -0.0117(8) -0.0063(8)
Cl1 0.0160(2) 0.0177(2) 0.0212(2) -0.00593(16) -0.00505(16) -0.00547(16)
O11 0.0197(7) 0.0412(9) 0.0542(10) -0.0316(8) -0.0056(7) -0.0084(6)
O12 0.0152(7) 0.0211(7) 0.0386(8) -0.0102(6) -0.0065(6) -0.0051(5)
O13 0.0219(7) 0.0238(8) 0.0387(9) 0.0020(6) -0.0054(6) -0.0021(6)
O14 0.0308(8) 0.0530(10) 0.0223(8) -0.0066(7) -0.0083(7) -0.0127(8)
Cl2 0.0191(2) 0.0167(2) 0.0207(2) -0.00134(16) -0.00717(17) -0.00732(16)
O21 0.0213(7) 0.0364(9) 0.0487(10) -0.0172(7) -0.0121(7) -0.0082(6)
O22 0.0460(10) 0.0210(8) 0.0391(9) -0.0105(7) -0.0161(8) 0.0007(7)
O23 0.0403(9) 0.0336(8) 0.0238(7) 0.0038(6) -0.0084(7) -0.0219(7)
O24 0.0330(8) 0.0371(8) 0.0226(7) -0.0031(6) -0.0118(6) -0.0135(7)

loop_
_atom_type_symbol
_atom_type_description
_atom_type_scat_dispersion_real
_atom_type_scat_dispersion_imag
_atom_type_scat_source
C C 0.0181 0.0091 'International Tables Vol C Tables 4.2.6.8 and 6.1.1.4'
H H 0.0000 0.0000 'International Tables Vol C Tables 4.2.6.8 and 6.1.1.4'
N N 0.0311 0.0180 'International Tables Vol C Tables 4.2.6.8 and 6.1.1.4'
O O 0.0492 0.0322 'International Tables Vol C Tables 4.2.6.8 and 6.1.1.4'
Cl Cl 0.3639 0.7018 'International Tables Vol C Tables 4.2.6.8 and 6.1.1.4'
Co Co -2.3653 3.6143 'International Tables Vol C Tables 4.2.6.8 and 6.1.1.4'

loop_
_geom_angle_atom_site_label_1
_geom_angle_atom_site_label_2
_geom_angle_atom_site_label_3
_geom_angle
_geom_angle_site_symmetry_1
_geom_angle_site_symmetry_3
_geom_angle_publ_flag
N1 Co1 Co1 20.60(3) . 2_567 ?
N2 Co1 Co1 91.67(4) . 2_567 ?
N2 Co1 N1 81.56(5) . . ?
N2 Co1 N3 78.58(6) . . ?
N2 Co1 N4 82.72(5) . . ?
N2 Co1 N5 90.25(6) . . ?
N3 Co1 Co1 163.37(4) . 2_567 ?
N3 Co1 N1 159.65(5) . . ?
N3 Co1 N5 82.49(5) . . ?
N4 Co1 Co1 70.85(4) . 2_567 ?
N4 Co1 N1 87.42(5) . . ?
N4 Co1 N3 94.37(5) . . ?
N4 Co1 N5 172.76(5) . . ?
N5 Co1 Co1 111.26(4) . 2_567 ?
N5 Co1 N1 93.27(5) . . ?
N6 Co1 Co1 83.62(4) . 2_567 ?
N6 Co1 N1 91.15(6) . . ?
N6 Co1 N2 169.97(6) . . ?
N6 Co1 N3 107.99(6) . . ?
N6 Co1 N4 103.93(6) . . ?
N6 Co1 N5 83.27(6) . . ?
C1 N1 Co1 113.62(10) . . ?
C2 N1 Co1 104.12(10) . . ?
C2 N1 C1 109.82(13) . . ?
C4 N1 Co1 108.92(10) . . ?
C4 N1 C1 110.18(13) . . ?
C4 N1 C2 110.00(14) . . ?
C3 N2 Co1 106.55(10) . . ?
C5 N2 Co1 107.86(10) . . ?
C5 N2 C3 111.03(13) . . ?
C5 N2 C25 109.73(13) . . ?
C25 N2 Co1 109.47(10) . . ?
C25 N2 C3 112.06(14) . . ?
C6 N3 Co1 111.63(11) . . ?
C10 N3 Co1 129.98(12) . . ?
C10 N3 C6 118.26(15) . . ?
C26 N4 Co1 109.24(11) . . ?
C26 N4 C30 118.06(15) . . ?
C30 N4 Co1 130.40(12) . . ?
C51 N5 Co1 173.59(15) . . ?
C61 N6 Co1 169.60(15) . . ?
N1 C1 C1 114.63(17) . 2_567 ?
N1 C1 H1A 108.6 . . ?
N1 C1 H1B 108.6 . . ?
C1 C1 H1A 108.6 2_567 . ?
C1 C1 H1B 108.6 2_567 . ?
H1A C1 H1B 107.6 . . ?
N1 C2 H2A 109.3 . . ?
N1 C2 H2B 109.3 . . ?
N1 C2 C3 111.48(14) . . ?
H2A C2 H2B 108.0 . . ?
C3 C2 H2A 109.3 . . ?
C3 C2 H2B 109.3 . . ?
N2 C3 C2 109.79(14) . . ?
N2 C3 H3A 109.7 . . ?
N2 C3 H3B 109.7 . . ?
C2 C3 H3A 109.7 . . ?
C2 C3 H3B 109.7 . . ?
H3A C3 H3B 108.2 . . ?
N1 C4 H4A 109.5 . . ?
N1 C4 H4B 109.5 . . ?
N1 C4 H4C 109.5 . . ?
H4A C4 H4B 109.5 . . ?
H4A C4 H4C 109.5 . . ?
H4B C4 H4C 109.5 . . ?
N2 C5 H5A 109.8 . . ?
N2 C5 H5B 109.8 . . ?
N2 C5 C6 109.21(14) . . ?
H5A C5 H5B 108.3 . . ?
C6 C5 H5A 109.8 . . ?
C6 C5 H5B 109.8 . . ?
N3 C6 C5 116.07(15) . . ?
N3 C6 C7 122.82(17) . . ?
C7 C6 C5 121.05(16) . . ?
C6 C7 H7 120.8 . . ?
C6 C7 C8 118.50(17) . . ?
C8 C7 H7 120.7 . . ?
C7 C8 H8 120.5 . . ?
C9 C8 C7 119.08(17) . . ?
C9 C8 H8 120.5 . . ?
C8 C9 H9 120.1 . . ?
C8 C9 C10 119.83(17) . . ?
C10 C9 H9 120.1 . . ?
N3 C10 C9 121.43(17) . . ?
N3 C10 C16 117.80(16) . . ?
C9 C10 C16 120.75(17) . . ?
C10 C16 H16A 109.5 . . ?
C10 C16 H16B 109.5 . . ?
C10 C16 H16C 109.5 . . ?
H16A C16 H16B 109.5 . . ?
H16A C16 H16C 109.5 . . ?
H16B C16 H16C 109.5 . . ?
N2 C25 H25A 108.7 . . ?
N2 C25 H25B 108.7 . . ?
N2 C25 C26 114.32(14) . . ?
H25A C25 H25B 107.6 . . ?
C26 C25 H25A 108.7 . . ?
C26 C25 H25B 108.7 . . ?
N4 C26 C25 118.36(15) . . ?
N4 C26 C27 122.57(17) . . ?
C27 C26 C25 119.01(16) . . ?
C26 C27 H27 120.5 . . ?
C28 C27 C26 119.00(18) . . ?
C28 C27 H27 120.5 . . ?
C27 C28 H28 120.5 . . ?
C29 C28 C27 119.09(19) . . ?
C29 C28 H28 120.5 . . ?
C28 C29 H29 120.2 . . ?
C28 C29 C30 119.68(18) . . ?
C30 C29 H29 120.2 . . ?
N4 C30 C29 121.49(17) . . ?
N4 C30 C36 119.35(16) . . ?
C29 C30 C36 119.11(16) . . ?
C30 C36 H36A 109.5 . . ?
C30 C36 H36B 109.5 . . ?
C30 C36 H36C 109.5 . . ?
H36A C36 H36B 109.5 . . ?
H36A C36 H36C 109.5 . . ?
H36B C36 H36C 109.5 . . ?
N5 C51 C52 178.78(19) . . ?
C51 C52 H52A 109.5 . . ?
C51 C52 H52B 109.5 . . ?
C51 C52 H52C 109.5 . . ?
H52A C52 H52B 109.5 . . ?
H52A C52 H52C 109.5 . . ?
H52B C52 H52C 109.5 . . ?
N6 C61 C62 178.8(2) . . ?
C61 C62 H62A 109.5 . . ?
C61 C62 H62B 109.5 . . ?
C61 C62 H62C 109.5 . . ?
H62A C62 H62B 109.5 . . ?
H62A C62 H62C 109.5 . . ?
H62B C62 H62C 109.5 . . ?
O11 Cl1 O12 109.20(9) . . ?
O11 Cl1 O13 108.93(10) . . ?
O13 Cl1 O12 109.21(9) . . ?
O14 Cl1 O11 110.18(10) . . ?
O14 Cl1 O12 110.15(9) . . ?
O14 Cl1 O13 109.15(10) . . ?
O22 Cl2 O21 109.22(10) . . ?
O22 Cl2 O23 110.70(10) . . ?
O22 Cl2 O24 110.77(10) . . ?
O23 Cl2 O21 108.65(10) . . ?
O23 Cl2 O24 109.40(9) . . ?
O24 Cl2 O21 108.03(9) . . ?

loop_
_geom_bond_atom_site_label_1
_geom_bond_atom_site_label_2
_geom_bond_distance
_geom_bond_site_symmetry_2
_geom_bond_publ_flag
Co1 Co1 7.8707(6) 2_567 ?
Co1 N1 2.3175(14) . ?
Co1 N2 2.1028(14) . ?
Co1 N3 2.1950(14) . ?
Co1 N4 2.1918(14) . ?
Co1 N5 2.1984(15) . ?
Co1 N6 2.0718(15) . ?
N1 C1 1.492(2) . ?
N1 C2 1.490(2) . ?
N1 C4 1.485(2) . ?
N2 C3 1.486(2) . ?
N2 C5 1.482(2) . ?
N2 C25 1.485(2) . ?
N3 C6 1.352(2) . ?
N3 C10 1.352(2) . ?
N4 C26 1.350(2) . ?
N4 C30 1.361(2) . ?
N5 C51 1.141(2) . ?
N6 C61 1.138(2) . ?
C1 C1 1.547(3) 2_567 ?
C1 H1A 0.9900 . ?
C1 H1B 0.9900 . ?
C2 H2A 0.9900 . ?
C2 H2B 0.9900 . ?
C2 C3 1.518(2) . ?
C3 H3A 0.9900 . ?
C3 H3B 0.9900 . ?
C4 H4A 0.9800 . ?
C4 H4B 0.9800 . ?
C4 H4C 0.9800 . ?
C5 H5A 0.9900 . ?
C5 H5B 0.9900 . ?
C5 C6 1.509(2) . ?
C6 C7 1.385(3) . ?
C7 H7 0.9500 . ?
C7 C8 1.388(3) . ?
C8 H8 0.9500 . ?
C8 C9 1.377(3) . ?
C9 H9 0.9500 . ?
C9 C10 1.392(3) . ?
C10 C16 1.495(3) . ?
C16 H16A 0.9800 . ?
C16 H16B 0.9800 . ?
C16 H16C 0.9800 . ?
C25 H25A 0.9900 . ?
C25 H25B 0.9900 . ?
C25 C26 1.508(2) . ?
C26 C27 1.387(3) . ?
C27 H27 0.9500 . ?
C27 C28 1.384(3) . ?
C28 H28 0.9500 . ?
C28 C29 1.374(3) . ?
C29 H29 0.9500 . ?
C29 C30 1.395(3) . ?
C30 C36 1.495(3) . ?
C36 H36A 0.9800 . ?
C36 H36B 0.9800 . ?
C36 H36C 0.9800 . ?
C51 C52 1.455(3) . ?
C52 H52A 0.9800 . ?
C52 H52B 0.9800 . ?
C52 H52C 0.9800 . ?
C61 C62 1.455(2) . ?
C62 H62A 0.9800 . ?
C62 H62B 0.9800 . ?
C62 H62C 0.9800 . ?
Cl1 O11 1.4350(15) . ?
Cl1 O12 1.4446(14) . ?
Cl1 O13 1.4426(15) . ?
Cl1 O14 1.4257(15) . ?
Cl2 O21 1.4506(15) . ?
Cl2 O22 1.4283(16) . ?
Cl2 O23 1.4330(15) . ?
Cl2 O24 1.4404(15) . ?
